data_2234578
loop_
_publ_author_name
'Chen, Qing-Hao'
'Meng, Fan-Wei'
'Dong, Gui-Jun'
'Wang, Xiao-Dan'
'Gao, Jin-Sheng'

_publ_section_title
;
 4-(2,3-Dimethoxyphenyl)-1<i>H</i>-pyrrole-3-carbonitrile
;
_journal_coeditor_code CV5288
_journal_issue 5
_journal_name_full 'Acta Crystallographica Section E'
_journal_page_first o1567
_journal_paper_doi 10.1107/S1600536812018302
_journal_volume 68
_journal_year 2012
_chemical_formula_iupac 'C13 H12 N2 O2'
_chemical_formula_moiety 'C13 H12 N2 O2'
_chemical_formula_sum 'C13 H12 N2 O2'
_chemical_formula_weight 228.25
_chemical_name_systematic
;
4-(2,3-Dimethoxyphenyl)-1<i>H</i>-pyrrole-3-carbonitrile
;
_space_group_IT_number 14
_symmetry_cell_setting monoclinic
_symmetry_space_group_name_Hall '-P 2ybc'
_symmetry_space_group_name_H-M 'P 1 21/c 1'
_atom_sites_solution_hydrogens geom
_atom_sites_solution_primary direct
_atom_sites_solution_secondary difmap
_audit_creation_method SHELXL-97
_cell_angle_alpha 90.00
_cell_angle_beta 106.92(3)
_cell_angle_gamma 90.00
_cell_formula_units_Z 8
_cell_length_a 17.527(4)
_cell_length_b 9.6576(19)
_cell_length_c 14.237(3)
_cell_measurement_reflns_used 16853
_cell_measurement_temperature 293(2)
_cell_measurement_theta_max 27.53
_cell_measurement_theta_min 2.99
_cell_volume 2305.6(9)
_computing_cell_refinement 'RAPID-AUTO (Rigaku, 1998)'
_computing_data_collection 'RAPID-AUTO (Rigaku, 1998)'
_computing_data_reduction 'CrystalClear (Rigaku/MSC, 2002)'
_computing_molecular_graphics 'SHELXTL (Sheldrick, 2008)'
_computing_publication_material 'SHELXL97 (Sheldrick, 2008)'
_computing_structure_refinement 'SHELXL97 (Sheldrick, 2008)'
_computing_structure_solution 'SHELXS97 (Sheldrick, 2008)'
_diffrn_ambient_temperature 293(2)
_diffrn_measured_fraction_theta_full 0.986
_diffrn_measured_fraction_theta_max 0.986
_diffrn_measurement_device_type 'Rigaku R-AXIS RAPID'
_diffrn_measurement_method '\w scan'
_diffrn_radiation_monochromator graphite
_diffrn_radiation_source 'fine-focus sealed tube'
_diffrn_radiation_type MoK\a
_diffrn_radiation_wavelength 0.71073
_diffrn_reflns_av_R_equivalents 0.0423
_diffrn_reflns_av_sigmaI/netI 0.0397
_diffrn_reflns_limit_h_max 22
_diffrn_reflns_limit_h_min -22
_diffrn_reflns_limit_k_max 12
_diffrn_reflns_limit_k_min -12
_diffrn_reflns_limit_l_max 18
_diffrn_reflns_limit_l_min -17
_diffrn_reflns_number 21190
_diffrn_reflns_theta_full 27.48
_diffrn_reflns_theta_max 27.48
_diffrn_reflns_theta_min 2.99
_diffrn_standards_decay_% 0
_diffrn_standards_interval_count 0
_diffrn_standards_interval_time 0
_diffrn_standards_number 0
_exptl_absorpt_coefficient_mu 0.091
_exptl_absorpt_correction_T_max 0.9537
_exptl_absorpt_correction_T_min 0.9405
_exptl_absorpt_correction_type multi-scan
_exptl_absorpt_process_details '(ABSCOR; Higashi, 1995)'
_exptl_crystal_colour yellow
_exptl_crystal_density_diffrn 1.315
_exptl_crystal_density_method 'not measured'
_exptl_crystal_description block
_exptl_crystal_F_000 960
_exptl_crystal_size_max 0.69
_exptl_crystal_size_mid 0.67
_exptl_crystal_size_min 0.53
_refine_diff_density_max 0.357
_refine_diff_density_min -0.151
_refine_ls_extinction_coef 0.0100(14)
_refine_ls_extinction_expression Fc^*^=kFc[1+0.001xFc^2^\l^3^/sin(2\q)]^-1/4^
_refine_ls_extinction_method 'SHELXL97 (Sheldrick, 2008)'
_refine_ls_goodness_of_fit_ref 1.070
_refine_ls_hydrogen_treatment mixed
_refine_ls_matrix_type full
_refine_ls_number_parameters 320
_refine_ls_number_reflns 5215
_refine_ls_number_restraints 2
_refine_ls_restrained_S_all 1.070
_refine_ls_R_factor_all 0.0601
_refine_ls_R_factor_gt 0.0450
_refine_ls_shift/su_max 0.000
_refine_ls_shift/su_mean 0.000
_refine_ls_structure_factor_coef Fsqd
_refine_ls_weighting_details 'calc w=1/[\s^2^(Fo^2^)+(0.0652P)^2^+0.2588P] where P=(Fo^2^+2Fc^2^)/3'
_refine_ls_weighting_scheme calc
_refine_ls_wR_factor_gt 0.1209
_refine_ls_wR_factor_ref 0.1287
_reflns_number_gt 3907
_reflns_number_total 5215
_reflns_threshold_expression I>2sigma(I)
_cod_data_source_file cv5288.cif
_cod_data_source_block I
_cod_original_cell_volume 2305.5(8)
_cod_original_sg_symbol_H-M 'P 21/c'
_cod_database_code 2234578
_cod_database_fobs_code 2234578

loop_
_symmetry_equiv_pos_as_xyz
'x, y, z'
'-x, y+1/2, -z+1/2'
'-x, -y, -z'
'x, -y-1/2, z-1/2'

loop_
_atom_site_type_symbol
_atom_site_label
_atom_site_fract_x
_atom_site_fract_y
_atom_site_fract_z
_atom_site_U_iso_or_equiv
_atom_site_adp_type
_atom_site_calc_flag
_atom_site_refinement_flags
_atom_site_occupancy
_atom_site_symmetry_multiplicity
C C1 0.39205(11) 1.20321(18) 0.36418(13) 0.0544(4) Uani d . 1 1
H H1 0.3681 1.1873 0.4135 0.065 Uiso calc R 1 1
C C2 0.38722(9) 1.11726(16) 0.28632(11) 0.0448(3) Uani d . 1 1
C C3 0.43351(10) 1.18515(16) 0.23130(12) 0.0477(4) Uani d . 1 1
C C4 0.46329(11) 1.30598(18) 0.27889(13) 0.0568(4) Uani d . 1 1
H H4 0.4956 1.3695 0.2594 0.068 Uiso calc R 1 1
C C5 0.45012(12) 1.13911(17) 0.14436(13) 0.0554(4) Uani d . 1 1
C C6 0.34673(9) 0.98238(16) 0.26304(11) 0.0454(3) Uani d . 1 1
C C7 0.31916(11) 0.9373(2) 0.16570(12) 0.0570(4) Uani d . 1 1
H H7 0.3235 0.9955 0.1155 0.068 Uiso calc R 1 1
C C8 0.28560(12) 0.8080(2) 0.14306(13) 0.0660(5) Uani d . 1 1
H H8 0.2685 0.7792 0.0779 0.079 Uiso calc R 1 1
C C9 0.27712(11) 0.72099(19) 0.21594(13) 0.0604(5) Uani d . 1 1
H H9 0.2545 0.6338 0.1999 0.072 Uiso calc R 1 1
C C10 0.30215(10) 0.76306(17) 0.31290(12) 0.0506(4) Uani d . 1 1
C C11 0.33585(9) 0.89520(17) 0.33612(11) 0.0460(4) Uani d . 1 1
C C12 0.41738(13) 0.8724(2) 0.50009(15) 0.0778(6) Uani d . 1 1
H H12A 0.4005 0.7807 0.5108 0.117 Uiso calc R 1 1
H H12B 0.4319 0.9224 0.5610 0.117 Uiso calc R 1 1
H H12C 0.4626 0.8669 0.4750 0.117 Uiso calc R 1 1
C C13 0.26965(15) 0.54613(19) 0.37083(17) 0.0765(6) Uani d . 1 1
H H13A 0.2168 0.5441 0.3259 0.115 Uiso calc R 1 1
H H13B 0.2696 0.5015 0.4310 0.115 Uiso calc R 1 1
H H13C 0.3056 0.4985 0.3424 0.115 Uiso calc R 1 1
C C14 0.14006(10) 0.23868(16) 0.28910(11) 0.0449(3) Uani d . 1 1
H H14 0.1442 0.3042 0.3382 0.054 Uiso calc R 1 1
C C15 0.12366(8) 0.26671(14) 0.19105(10) 0.0367(3) Uani d . 1 1
C C16 0.12262(9) 0.13441(14) 0.14436(11) 0.0401(3) Uani d . 1 1
C C17 0.13847(10) 0.03501(16) 0.21709(12) 0.0495(4) Uani d . 1 1
H H17 0.1411 -0.0600 0.2078 0.059 Uiso calc R 1 1
C C18 0.10455(10) 0.10123(13) 0.04287(12) 0.0463(4) Uani d . 1 1
C C19 0.10576(8) 0.40571(13) 0.14708(9) 0.0342(3) Uani d . 1 1
C C20 0.06180(9) 0.49956(15) 0.18607(10) 0.0412(3) Uani d . 1 1
H H20 0.0452 0.4741 0.2400 0.049 Uiso calc R 1 1
C C21 0.04304(9) 0.62910(15) 0.14515(11) 0.0444(3) Uani d . 1 1
H H21 0.0139 0.6897 0.1720 0.053 Uiso calc R 1 1
C C22 0.06663(9) 0.67063(14) 0.06522(11) 0.0410(3) Uani d . 1 1
H H22 0.0530 0.7579 0.0379 0.049 Uiso calc R 1 1
C C23 0.11099(8) 0.58046(13) 0.02615(9) 0.0338(3) Uani d . 1 1
C C24 0.13089(8) 0.44940(12) 0.06761(9) 0.0321(3) Uani d . 1 1
C C25 0.25651(11) 0.3560(2) 0.07426(16) 0.0661(5) Uani d . 1 1
H H25A 0.2804 0.4447 0.0713 0.099 Uiso calc R 1 1
H H25B 0.2812 0.2877 0.0436 0.099 Uiso calc R 1 1
H H25C 0.2640 0.3310 0.1416 0.099 Uiso calc R 1 1
C C26 0.11184(11) 0.73558(14) -0.10410(12) 0.0512(4) Uani d . 1 1
H H26A 0.0546 0.7355 -0.1274 0.077 Uiso calc R 1 1
H H26B 0.1331 0.7424 -0.1589 0.077 Uiso calc R 1 1
H H26C 0.1296 0.8132 -0.0611 0.077 Uiso calc R 1 1
N N1 0.43741(10) 1.31580(15) 0.35841(11) 0.0587(4) Uani d D 1 1
H H11 0.4537(12) 1.3808(17) 0.4048(12) 0.076(6) Uiso d D 1 1
N N2 0.46384(13) 1.10171(18) 0.07500(13) 0.0791(5) Uani d . 1 1
N N3 0.14938(9) 0.09944(14) 0.30346(10) 0.0520(3) Uani d D 1 1
H H31 0.1571(12) 0.0577(18) 0.3613(9) 0.067(6) Uiso d D 1 1
N N4 0.08913(12) 0.06891(14) -0.03785(11) 0.0673(5) Uani d . 1 1
O O1 0.35427(8) 0.94207(13) 0.43141(8) 0.0585(3) Uani d . 1 1
O O2 0.29473(8) 0.68584(13) 0.39028(9) 0.0643(3) Uani d . 1 1
O O3 0.17371(6) 0.36250(9) 0.02440(7) 0.0399(2) Uani d . 1 1
O O4 0.13875(7) 0.61031(9) -0.05192(7) 0.0430(3) Uani d . 1 1

loop_
_atom_site_aniso_label
_atom_site_aniso_U_11
_atom_site_aniso_U_22
_atom_site_aniso_U_33
_atom_site_aniso_U_12
_atom_site_aniso_U_13
_atom_site_aniso_U_23
C1 0.0560(10) 0.0636(10) 0.0478(9) -0.0014(7) 0.0218(8) -0.0090(7)
C2 0.0403(8) 0.0564(9) 0.0368(8) 0.0044(6) 0.0099(6) -0.0027(6)
C3 0.0506(9) 0.0526(8) 0.0402(8) 0.0041(7) 0.0139(7) 0.0015(6)
C4 0.0611(11) 0.0568(9) 0.0547(10) -0.0027(7) 0.0202(8) -0.0005(8)
C5 0.0730(12) 0.0506(9) 0.0484(10) 0.0023(7) 0.0267(9) 0.0056(7)
C6 0.0373(8) 0.0590(9) 0.0381(8) 0.0022(6) 0.0078(6) -0.0060(7)
C7 0.0553(10) 0.0752(11) 0.0369(9) -0.0056(8) 0.0080(7) -0.0048(8)
C8 0.0687(12) 0.0823(13) 0.0395(9) -0.0126(9) 0.0041(8) -0.0158(9)
C9 0.0592(11) 0.0633(10) 0.0512(10) -0.0085(8) 0.0043(8) -0.0137(8)
C10 0.0459(9) 0.0583(9) 0.0445(9) -0.0010(7) 0.0082(7) -0.0042(7)
C11 0.0393(8) 0.0597(9) 0.0364(8) 0.0012(6) 0.0070(6) -0.0083(7)
C12 0.0730(14) 0.0918(15) 0.0520(12) -0.0152(11) -0.0078(10) 0.0013(10)
C13 0.0929(16) 0.0524(10) 0.0781(14) -0.0012(10) 0.0154(12) 0.0024(9)
C14 0.0548(9) 0.0509(8) 0.0335(8) -0.0055(6) 0.0198(7) 0.0001(6)
C15 0.0418(7) 0.0404(7) 0.0316(7) -0.0012(5) 0.0163(6) -0.0001(5)
C16 0.0520(9) 0.0369(7) 0.0359(7) 0.0040(6) 0.0201(6) 0.0031(5)
C17 0.0647(10) 0.0432(8) 0.0461(9) 0.0056(7) 0.0251(8) 0.0094(6)
C18 0.0721(11) 0.0280(6) 0.0448(9) 0.0042(6) 0.0263(8) 0.0019(6)
C19 0.0388(7) 0.0358(6) 0.0278(6) -0.0021(5) 0.0095(5) -0.0047(5)
C20 0.0435(8) 0.0484(8) 0.0353(7) -0.0013(6) 0.0169(6) -0.0097(6)
C21 0.0433(8) 0.0454(8) 0.0457(8) 0.0069(6) 0.0147(7) -0.0145(6)
C22 0.0461(8) 0.0329(6) 0.0411(8) 0.0054(5) 0.0082(6) -0.0064(6)
C23 0.0404(7) 0.0315(6) 0.0278(6) -0.0012(5) 0.0070(5) -0.0049(5)
C24 0.0377(7) 0.0306(6) 0.0284(6) 0.0005(5) 0.0105(5) -0.0067(5)
C25 0.0521(11) 0.0758(12) 0.0785(14) 0.0151(8) 0.0316(10) -0.0034(10)
C26 0.0683(11) 0.0337(7) 0.0520(9) 0.0018(6) 0.0180(8) 0.0101(6)
N1 0.0666(10) 0.0571(8) 0.0538(9) -0.0045(7) 0.0197(7) -0.0142(7)
N2 0.1202(16) 0.0723(10) 0.0624(11) -0.0016(10) 0.0540(11) 0.0017(8)
N3 0.0651(9) 0.0563(8) 0.0386(7) 0.0013(6) 0.0215(6) 0.0155(6)
N4 0.1232(15) 0.0392(7) 0.0459(9) -0.0045(8) 0.0349(9) -0.0068(6)
O1 0.0641(8) 0.0702(7) 0.0402(6) -0.0024(6) 0.0139(5) -0.0099(5)
O2 0.0721(9) 0.0633(7) 0.0540(7) -0.0162(6) 0.0129(6) -0.0030(6)
O3 0.0560(6) 0.0333(5) 0.0364(5) 0.0080(4) 0.0229(5) -0.0015(4)
O4 0.0650(7) 0.0311(5) 0.0372(5) 0.0047(4) 0.0214(5) 0.0041(4)

loop_
_atom_type_symbol
_atom_type_description
_atom_type_scat_dispersion_real
_atom_type_scat_dispersion_imag
_atom_type_scat_source
C C 0.0033 0.0016 'International Tables Vol C Tables 4.2.6.8 and 6.1.1.4'
H H 0.0000 0.0000 'International Tables Vol C Tables 4.2.6.8 and 6.1.1.4'
N N 0.0061 0.0033 'International Tables Vol C Tables 4.2.6.8 and 6.1.1.4'
O O 0.0106 0.0060 'International Tables Vol C Tables 4.2.6.8 and 6.1.1.4'

loop_
_geom_angle_atom_site_label_1
_geom_angle_atom_site_label_2
_geom_angle_atom_site_label_3
_geom_angle
N1 C1 C2 109.57(15)
N1 C1 H1 125.2
C2 C1 H1 125.2
C1 C2 C3 104.65(14)
C1 C2 C6 129.11(15)
C3 C2 C6 126.21(14)
C4 C3 C5 123.36(16)
C4 C3 C2 108.18(14)
C5 C3 C2 128.43(15)
N1 C4 C3 107.66(15)
N1 C4 H4 126.2
C3 C4 H4 126.2
N2 C5 C3 179.6(2)
C11 C6 C7 117.97(15)
C11 C6 C2 121.82(13)
C7 C6 C2 120.20(15)
C8 C7 C6 121.00(17)
C8 C7 H7 119.5
C6 C7 H7 119.5
C9 C8 C7 120.61(16)
C9 C8 H8 119.7
C7 C8 H8 119.7
C8 C9 C10 120.06(17)
C8 C9 H9 120.0
C10 C9 H9 120.0
O2 C10 C9 124.55(16)
O2 C10 C11 115.97(14)
C9 C10 C11 119.45(16)
O1 C11 C6 119.56(14)
O1 C11 C10 119.51(14)
C6 C11 C10 120.84(14)
O1 C12 H12A 109.5
O1 C12 H12B 109.5
H12A C12 H12B 109.5
O1 C12 H12C 109.5
H12A C12 H12C 109.5
H12B C12 H12C 109.5
O2 C13 H13A 109.5
O2 C13 H13B 109.5
H13A C13 H13B 109.5
O2 C13 H13C 109.5
H13A C13 H13C 109.5
H13B C13 H13C 109.5
N3 C14 C15 109.19(13)
N3 C14 H14 125.4
C15 C14 H14 125.4
C14 C15 C16 105.46(12)
C14 C15 C19 124.65(13)
C16 C15 C19 129.77(12)
C17 C16 C18 122.83(13)
C17 C16 C15 107.38(13)
C18 C16 C15 129.69(12)
N3 C17 C16 108.00(14)
N3 C17 H17 126.0
C16 C17 H17 126.0
N4 C18 C16 177.05(16)
C24 C19 C20 117.71(12)
C24 C19 C15 122.78(11)
C20 C19 C15 119.52(12)
C21 C20 C19 120.62(13)
C21 C20 H20 119.7
C19 C20 H20 119.7
C22 C21 C20 121.39(12)
C22 C21 H21 119.3
C20 C21 H21 119.3
C21 C22 C23 119.08(13)
C21 C22 H22 120.5
C23 C22 H22 120.5
O4 C23 C22 124.55(12)
O4 C23 C24 115.48(11)
C22 C23 C24 119.97(13)
O3 C24 C19 121.18(11)
O3 C24 C23 117.56(11)
C19 C24 C23 121.21(11)
O3 C25 H25A 109.5
O3 C25 H25B 109.5
H25A C25 H25B 109.5
O3 C25 H25C 109.5
H25A C25 H25C 109.5
H25B C25 H25C 109.5
O4 C26 H26A 109.5
O4 C26 H26B 109.5
H26A C26 H26B 109.5
O4 C26 H26C 109.5
H26A C26 H26C 109.5
H26B C26 H26C 109.5
C4 N1 C1 109.95(14)
C4 N1 H11 124.0(14)
C1 N1 H11 125.5(14)
C17 N3 C14 109.96(12)
C17 N3 H31 125.4(12)
C14 N3 H31 124.4(12)
C11 O1 C12 115.88(14)
C10 O2 C13 117.22(14)
C24 O3 C25 114.36(12)
C23 O4 C26 117.41(11)

loop_
_geom_bond_atom_site_label_1
_geom_bond_atom_site_label_2
_geom_bond_distance
C1 N1 1.363(2)
C1 C2 1.368(2)
C1 H1 0.9300
C2 C3 1.439(2)
C2 C6 1.474(2)
C3 C4 1.374(2)
C3 C5 1.423(2)
C4 N1 1.340(2)
C4 H4 0.9300
C5 N2 1.141(2)
C6 C11 1.394(2)
C6 C7 1.398(2)
C7 C8 1.378(3)
C7 H7 0.9300
C8 C9 1.376(3)
C8 H8 0.9300
C9 C10 1.382(2)
C9 H9 0.9300
C10 O2 1.368(2)
C10 C11 1.405(2)
C11 O1 1.3765(18)
C12 O1 1.415(2)
C12 H12A 0.9600
C12 H12B 0.9600
C12 H12C 0.9600
C13 O2 1.421(2)
C13 H13A 0.9600
C13 H13B 0.9600
C13 H13C 0.9600
C14 N3 1.363(2)
C14 C15 1.368(2)
C14 H14 0.9300
C15 C16 1.4379(19)
C15 C19 1.4758(19)
C16 C17 1.380(2)
C16 C18 1.423(2)
C17 N3 1.341(2)
C17 H17 0.9300
C18 N4 1.145(2)
C19 C24 1.3937(18)
C19 C20 1.4044(18)
C20 C21 1.379(2)
C20 H20 0.9300
C21 C22 1.379(2)
C21 H21 0.9300
C22 C23 1.3871(18)
C22 H22 0.9300
C23 O4 1.3674(16)
C23 C24 1.3972(18)
C24 O3 1.3837(15)
C25 O3 1.419(2)
C25 H25A 0.9600
C25 H25B 0.9600
C25 H25C 0.9600
C26 O4 1.4261(17)
C26 H26A 0.9600
C26 H26B 0.9600
C26 H26C 0.9600
N1 H11 0.896(9)
N3 H31 0.891(9)

loop_
_geom_hbond_atom_site_label_D
_geom_hbond_atom_site_label_H
_geom_hbond_atom_site_label_A
_geom_hbond_site_symmetry_A
_geom_hbond_distance_DH
_geom_hbond_distance_HA
_geom_hbond_distance_DA
_geom_hbond_angle_DHA
N1 H11 N2 4_586 0.896(9) 2.383(16) 3.086(2) 135.5(17)
N1 H11 N2 2_655 0.896(9) 2.546(16) 3.250(2) 135.9(17)
N3 H31 O4 4_566 0.891(9) 2.120(12) 2.9327(16) 151.3(17)
N3 H31 O3 4_566 0.891(9) 2.383(15) 3.0709(18) 134.2(15)

loop_
_cod_related_entry_id
_cod_related_entry_database
_cod_related_entry_code
1 ChemSpider 30657676
